data_7057090
loop_
_publ_author_name
'Maurya, Mannar R.'
'Mengesha, Bekele'
'Uprety, Bhawna'
'Jangra, Nancy'
'Tomar, Reshu'
'Avecilla, Fernando'

_publ_section_title
;
 Oxygen atom transfer between DMSO and benzoin catalyzed by
 cis-dioxidomolybdenum(vi) complexes of tetradentate Mannich bases
;
_journal_issue 8
_journal_name_full 'New Journal of Chemistry'
_journal_page_first 6225
_journal_paper_doi 10.1039/C7NJ03551A
_journal_volume 42
_journal_year 2018
_chemical_formula_moiety 'C26 H38 Mo N2 O4'
_chemical_formula_sum 'C26 H38 Mo N2 O4'
_chemical_formula_weight 538.52
_space_group_IT_number 61
_space_group_name_Hall '-P 2bc 2ac'
_space_group_name_H-M_alt 'P c a b'
_symmetry_cell_setting orthorhombic
_symmetry_space_group_name_Hall '-P 2bc 2ac'
_symmetry_space_group_name_H-M 'P c a b'
_atom_sites_solution_hydrogens geom
_atom_sites_solution_primary direct
_atom_sites_solution_secondary difmap
_audit_creation_method SHELXL-97
_audit_update_record
;
2018-02-16 deposited with the CCDC.
2018-02-26 downloaded from the CCDC.
;
_cell_angle_alpha 90.00
_cell_angle_beta 90.00
_cell_angle_gamma 90.00
_cell_formula_units_Z 8
_cell_length_a 12.9405(4)
_cell_length_b 14.0380(4)
_cell_length_c 28.3268(10)
_cell_measurement_reflns_used 68578
_cell_measurement_temperature 293(2)
_cell_measurement_theta_max 50.874
_cell_measurement_theta_min 5.158
_cell_volume 5145.8(3)
_computing_cell_refinement 'SAINT V7.68A (Bruker: Madison, 2009 ) in Apex2 suite'
_computing_data_collection 'Apex2, Bruker Instrument Service v2010, 1-2'
_computing_data_reduction 'SAINT and XPREP Version 2008/2 (Sheldrick, Bruker AXS Inc.)'
_computing_molecular_graphics 'Bruker SHELXTL'
_computing_publication_material 'Bruker SHELXTL'
_computing_structure_refinement 'XL V2015/4 (G. M. Sheldrick, Acta Cryst. (2015). C71, 3--8)'
_computing_structure_solution 'XS V2015/1 (G. M. Sheldrick, Acta Cryst. (2015). C71, 3--8)'
_diffrn_ambient_temperature 293(2)
_diffrn_measured_fraction_theta_full 0.996
_diffrn_measured_fraction_theta_max 0.996
_diffrn_measurement_device_type 'CCD area detector'
_diffrn_measurement_method 'phi and omega scans'
_diffrn_radiation_monochromator graphite
_diffrn_radiation_source 'fine-focus sealed tube'
_diffrn_radiation_type MoK\a
_diffrn_radiation_wavelength 0.71073
_diffrn_reflns_av_R_equivalents 0.0973
_diffrn_reflns_av_unetI/netI 0.0650
_diffrn_reflns_limit_h_max 17
_diffrn_reflns_limit_h_min -17
_diffrn_reflns_limit_k_max 18
_diffrn_reflns_limit_k_min -14
_diffrn_reflns_limit_l_max 37
_diffrn_reflns_limit_l_min -37
_diffrn_reflns_number 64461
_diffrn_reflns_theta_full 28.40
_diffrn_reflns_theta_max 28.40
_diffrn_reflns_theta_min 1.44
_exptl_absorpt_coefficient_mu 0.543
_exptl_absorpt_correction_T_max 0.9477
_exptl_absorpt_correction_T_min 0.8541
_exptl_absorpt_correction_type multi-scan
_exptl_absorpt_process_details SADABS
_exptl_crystal_colour yellow
_exptl_crystal_density_diffrn 1.390
_exptl_crystal_density_method 'not measured'
_exptl_crystal_description block
_exptl_crystal_F_000 2256
_exptl_crystal_size_max 0.30
_exptl_crystal_size_mid 0.20
_exptl_crystal_size_min 0.10
_refine_diff_density_max 0.605
_refine_diff_density_min -0.588
_refine_diff_density_rms 0.162
_refine_ls_extinction_method none
_refine_ls_goodness_of_fit_ref 0.937
_refine_ls_hydrogen_treatment mixed
_refine_ls_matrix_type full
_refine_ls_number_parameters 362
_refine_ls_number_reflns 6438
_refine_ls_number_restraints 0
_refine_ls_restrained_S_all 0.937
_refine_ls_R_factor_all 0.0807
_refine_ls_R_factor_gt 0.0367
_refine_ls_shift/su_max 0.000
_refine_ls_shift/su_mean 0.000
_refine_ls_structure_factor_coef Fsqd
_refine_ls_weighting_details 'calc w=1/[\s^2^(Fo^2^)+(0.0545P)^2^+0.0000P] where P=(Fo^2^+2Fc^2^)/3'
_refine_ls_weighting_scheme calc
_refine_ls_wR_factor_gt 0.0854
_refine_ls_wR_factor_ref 0.1059
_reflns_number_gt 3886
_reflns_number_total 6438
_reflns_threshold_expression >2sigma(I)
_cod_data_source_file c7nj03551a2.cif
_cod_data_source_block compound3
_cod_depositor_comments
;
The following automatic conversions were performed:

'_symmetry_cell_setting' value 'Orthorhombic' changed to
'orthorhombic' according to
/home/data/users/saulius/crontab/automatic-downloads/rss-feeds/RSC/lib/dictionaries/cif_core.dic
dictionary named 'cif_core.dic' version 2.4.2 from 2011-04-26.

Automatic conversion script
Id: cif_fix_values 4973 2017-02-22 13:04:09Z antanas 

 Adding full bibliography for 7057087--7057090.cif.
;
_cod_original_sg_symbol_Hall -P2bc2ac
_cod_original_sg_symbol_H-M Pcab
_cod_database_code 7057090

loop_
_symmetry_equiv_pos_as_xyz
'x, y, z'
'-x, -y+1/2, z+1/2'
'x+1/2, -y, -z+1/2'
'-x+1/2, y+1/2, -z'
'-x, -y, -z'
'x, y-1/2, -z-1/2'
'-x-1/2, y, z-1/2'
'x-1/2, -y-1/2, z'

loop_
_atom_site_label
_atom_site_type_symbol
_atom_site_fract_x
_atom_site_fract_y
_atom_site_fract_z
_atom_site_U_iso_or_equiv
_atom_site_adp_type
_atom_site_occupancy
_atom_site_symmetry_multiplicity
_atom_site_calc_flag
_atom_site_refinement_flags
Mo1 Mo 0.01538(2) 0.183107(17) 0.237494(8) 0.03042(10) Uani 1 1 d .
O1 O 0.01082(18) 0.30393(14) 0.23098(7) 0.0493(6) Uani 1 1 d .
N1 N -0.0296(2) 0.02148(18) 0.24158(8) 0.0347(6) Uani 1 1 d .
H1N H 0.004(2) -0.011(2) 0.2670(10) 0.034(8) Uiso 1 1 d .
C1 C -0.0440(2) 0.08899(18) 0.14145(9) 0.0263(6) Uani 1 1 d .
O2 O 0.14232(16) 0.15176(17) 0.23556(7) 0.0488(6) Uani 1 1 d .
N2 N -0.1659(2) 0.17612(18) 0.24481(8) 0.0351(6) Uani 1 1 d .
H2N H -0.185(2) 0.2180(19) 0.2244(9) 0.028(8) Uiso 1 1 d .
C2 C -0.0864(2) 0.11270(18) 0.09712(9) 0.0291(6) Uani 1 1 d .
O3 O -0.02201(14) 0.15991(12) 0.17231(6) 0.0336(5) Uani 1 1 d .
C3 C -0.1014(2) 0.0374(2) 0.06580(10) 0.0342(7) Uani 1 1 d .
H3 H -0.129(2) 0.0500(19) 0.0356(10) 0.043(8) Uiso 1 1 d .
O4 O 0.00311(13) 0.17591(13) 0.30616(7) 0.0337(5) Uani 1 1 d .
C4 C -0.0816(2) -0.0571(2) 0.07677(9) 0.0330(7) Uani 1 1 d .
C5 C -0.0466(2) -0.0770(2) 0.12146(10) 0.0330(7) Uani 1 1 d .
H5 H -0.033(2) -0.136(2) 0.1297(10) 0.038(8) Uiso 1 1 d .
C6 C -0.0260(2) -0.00561(19) 0.15397(9) 0.0283(6) Uani 1 1 d .
C7 C -0.1132(3) 0.2159(2) 0.08392(10) 0.0439(8) Uani 1 1 d .
C8 C -0.1663(3) 0.2219(3) 0.03564(11) 0.0696(11) Uani 1 1 d .
H8A H -0.1205 0.1982 0.0117 0.104 Uiso 1 1 calc R
H8B H -0.1835 0.2871 0.0289 0.104 Uiso 1 1 calc R
H8C H -0.2283 0.1843 0.0360 0.104 Uiso 1 1 calc R
C9 C -0.1862(3) 0.2600(2) 0.12015(12) 0.0707(11) Uani 1 1 d .
H9A H -0.2441 0.2184 0.1250 0.106 Uiso 1 1 calc R
H9B H -0.2102 0.3205 0.1088 0.106 Uiso 1 1 calc R
H9C H -0.1502 0.2688 0.1495 0.106 Uiso 1 1 calc R
C10 C -0.0132(3) 0.2746(3) 0.08107(15) 0.0705(12) Uani 1 1 d .
H10A H 0.0217 0.2725 0.1110 0.106 Uiso 1 1 calc R
H10B H -0.0297 0.3395 0.0734 0.106 Uiso 1 1 calc R
H10C H 0.0309 0.2486 0.0571 0.106 Uiso 1 1 calc R
C11 C -0.0975(2) -0.1349(2) 0.04073(11) 0.0511(9) Uani 1 1 d .
H11A H -0.0857 -0.1958 0.0552 0.077 Uiso 1 1 calc R
H11B H -0.0500 -0.1263 0.0151 0.077 Uiso 1 1 calc R
H11C H -0.1670 -0.1322 0.0290 0.077 Uiso 1 1 calc R
C12 C 0.0193(3) -0.0302(2) 0.20095(10) 0.0377(7) Uani 1 1 d .
H12B H 0.093(2) -0.0114(17) 0.2012(9) 0.032(8) Uiso 1 1 d .
H12A H 0.010(2) -0.094(2) 0.2043(11) 0.044(9) Uiso 1 1 d .
C13 C -0.1413(3) 0.0015(2) 0.24732(11) 0.0429(8) Uani 1 1 d .
H13B H -0.157(2) -0.063(2) 0.2326(10) 0.052(9) Uiso 1 1 d .
H13A H -0.153(2) -0.0084(18) 0.2786(10) 0.041(9) Uiso 1 1 d .
C14 C -0.2071(3) 0.0833(2) 0.22944(12) 0.0423(8) Uani 1 1 d .
H14A H -0.206(2) 0.0823(17) 0.1951(10) 0.040(8) Uiso 1 1 d .
H14B H -0.277(3) 0.0787(19) 0.2409(10) 0.049(9) Uiso 1 1 d .
C15 C -0.2067(3) 0.2088(2) 0.29096(11) 0.0381(7) Uani 1 1 d .
H15A H -0.184(2) 0.274(2) 0.2948(10) 0.047(9) Uiso 1 1 d .
H15B H -0.283(2) 0.2053(17) 0.2911(10) 0.037(8) Uiso 1 1 d .
C16 C -0.1693(2) 0.14960(18) 0.33176(9) 0.0296(6) Uani 1 1 d .
C17 C -0.2385(2) 0.1090(2) 0.36306(10) 0.0339(7) Uani 1 1 d .
H17 H -0.307(2) 0.1175(16) 0.3577(8) 0.027(7) Uiso 1 1 d .
C18 C -0.2057(2) 0.05986(19) 0.40239(9) 0.0337(7) Uani 1 1 d .
C19 C -0.1002(2) 0.0541(2) 0.41012(10) 0.0336(7) Uani 1 1 d .
H19 H -0.0806(19) 0.0236(17) 0.4352(9) 0.027(7) Uiso 1 1 d .
C20 C -0.0254(2) 0.09203(18) 0.37947(9) 0.0270(6) Uani 1 1 d .
C21 C -0.0631(2) 0.13886(18) 0.33906(9) 0.0282(6) Uani 1 1 d .
C22 C 0.0897(2) 0.08505(19) 0.39088(9) 0.0327(6) Uani 1 1 d .
C23 C 0.1368(2) 0.1847(2) 0.39293(11) 0.0472(8) Uani 1 1 d .
H23A H 0.1234 0.2175 0.3638 0.071 Uiso 1 1 calc R
H23B H 0.2100 0.1798 0.3977 0.071 Uiso 1 1 calc R
H23C H 0.1065 0.2196 0.4186 0.071 Uiso 1 1 calc R
C24 C 0.1107(2) 0.0371(2) 0.43853(11) 0.0492(8) Uani 1 1 d .
H24A H 0.1838 0.0358 0.4443 0.074 Uiso 1 1 calc R
H24B H 0.0845 -0.0269 0.4380 0.074 Uiso 1 1 calc R
H24C H 0.0771 0.0723 0.4632 0.074 Uiso 1 1 calc R
C25 C 0.1449(2) 0.0262(2) 0.35283(11) 0.0541(9) Uani 1 1 d .
H25A H 0.1416 0.0592 0.3232 0.081 Uiso 1 1 calc R
H25B H 0.1117 -0.0347 0.3498 0.081 Uiso 1 1 calc R
H25C H 0.2158 0.0171 0.3617 0.081 Uiso 1 1 calc R
C26 C -0.2819(2) 0.0153(2) 0.43639(11) 0.0554(9) Uani 1 1 d .
H26A H -0.3303 0.0626 0.4467 0.083 Uiso 1 1 calc R
H26B H -0.2453 -0.0097 0.4632 0.083 Uiso 1 1 calc R
H26C H -0.3182 -0.0354 0.4208 0.083 Uiso 1 1 calc R

loop_
_atom_site_aniso_label
_atom_site_aniso_U_11
_atom_site_aniso_U_22
_atom_site_aniso_U_33
_atom_site_aniso_U_23
_atom_site_aniso_U_13
_atom_site_aniso_U_12
Mo1 0.03443(16) 0.03417(16) 0.02267(14) -0.00427(10) -0.00153(11) -0.00773(10)
O1 0.0754(18) 0.0356(13) 0.0369(13) -0.0060(9) 0.0018(11) -0.0149(10)
N1 0.0475(16) 0.0340(14) 0.0225(13) 0.0014(10) -0.0046(11) 0.0001(11)
C1 0.0249(15) 0.0338(16) 0.0201(14) -0.0053(11) 0.0005(11) -0.0026(11)
O2 0.0340(13) 0.0793(16) 0.0332(12) -0.0092(10) 0.0003(9) -0.0076(11)
N2 0.0376(15) 0.0430(16) 0.0246(13) 0.0032(11) -0.0075(11) -0.0010(11)
C2 0.0277(16) 0.0346(16) 0.0250(15) 0.0010(11) 0.0002(12) -0.0001(12)
O3 0.0500(13) 0.0288(11) 0.0221(10) -0.0029(7) -0.0058(9) -0.0044(8)
C3 0.0303(17) 0.050(2) 0.0218(15) -0.0021(13) -0.0040(13) -0.0001(13)
O4 0.0308(12) 0.0472(13) 0.0232(10) -0.0034(8) -0.0026(8) -0.0059(8)
C4 0.0248(16) 0.0423(18) 0.0318(16) -0.0135(13) 0.0015(12) -0.0022(12)
C5 0.0302(17) 0.0299(18) 0.0389(18) -0.0034(13) 0.0024(13) 0.0037(12)
C6 0.0295(15) 0.0306(15) 0.0247(14) -0.0014(11) -0.0002(12) 0.0026(11)
C7 0.060(2) 0.0438(18) 0.0282(17) 0.0085(13) -0.0018(15) 0.0088(16)
C8 0.096(3) 0.069(3) 0.045(2) 0.0127(17) -0.018(2) 0.022(2)
C9 0.099(3) 0.057(2) 0.057(2) 0.0108(17) 0.008(2) 0.040(2)
C10 0.093(3) 0.048(2) 0.070(3) 0.0202(19) 0.001(2) -0.015(2)
C11 0.051(2) 0.056(2) 0.047(2) -0.0270(16) -0.0031(16) 0.0023(16)
C12 0.049(2) 0.0330(19) 0.0312(17) -0.0008(12) -0.0032(15) 0.0091(15)
C13 0.058(2) 0.040(2) 0.0307(18) -0.0063(14) 0.0094(16) -0.0183(16)
C14 0.035(2) 0.059(2) 0.0323(19) -0.0075(14) 0.0001(15) -0.0135(15)
C15 0.036(2) 0.042(2) 0.0364(19) -0.0022(14) -0.0036(15) 0.0095(14)
C16 0.0321(17) 0.0334(16) 0.0233(14) -0.0067(11) -0.0013(12) 0.0071(12)
C17 0.0243(17) 0.0436(18) 0.0337(17) -0.0096(13) -0.0003(13) 0.0072(13)
C18 0.0297(17) 0.0408(18) 0.0307(16) -0.0020(12) 0.0065(12) 0.0057(12)
C19 0.0360(19) 0.0404(18) 0.0242(16) 0.0031(13) -0.0019(13) 0.0048(13)
C20 0.0272(15) 0.0318(16) 0.0220(14) -0.0049(10) -0.0019(12) 0.0006(11)
C21 0.0290(16) 0.0330(16) 0.0225(15) -0.0073(11) 0.0005(12) -0.0008(12)
C22 0.0296(17) 0.0412(17) 0.0274(15) -0.0023(12) -0.0009(12) 0.0024(12)
C23 0.0387(19) 0.054(2) 0.049(2) 0.0029(15) -0.0124(15) -0.0091(15)
C24 0.0387(19) 0.061(2) 0.048(2) 0.0118(16) -0.0130(16) 0.0005(15)
C25 0.0343(19) 0.074(2) 0.053(2) -0.0149(17) -0.0051(16) 0.0141(16)
C26 0.044(2) 0.073(3) 0.050(2) 0.0098(17) 0.0147(17) 0.0051(17)

loop_
_atom_type_symbol
_atom_type_description
_atom_type_scat_dispersion_real
_atom_type_scat_dispersion_imag
_atom_type_scat_source
C C 0.0033 0.0016 'International Tables Vol C Tables 4.2.6.8 and 6.1.1.4'
H H 0.0000 0.0000 'International Tables Vol C Tables 4.2.6.8 and 6.1.1.4'
N N 0.0061 0.0033 'International Tables Vol C Tables 4.2.6.8 and 6.1.1.4'
O O 0.0106 0.0060 'International Tables Vol C Tables 4.2.6.8 and 6.1.1.4'
Mo Mo -1.6832 0.6857 'International Tables Vol C Tables 4.2.6.8 and 6.1.1.4'

loop_
_geom_angle_atom_site_label_1
_geom_angle_atom_site_label_2
_geom_angle_atom_site_label_3
_geom_angle
O2 Mo1 O1 106.67(11)
O2 Mo1 O3 99.61(8)
O1 Mo1 O3 93.18(9)
O2 Mo1 O4 95.58(8)
O1 Mo1 O4 98.98(9)
O3 Mo1 O4 156.94(8)
O2 Mo1 N1 89.50(10)
O1 Mo1 N1 163.31(10)
O3 Mo1 N1 79.76(8)
O4 Mo1 N1 83.15(8)
O2 Mo1 N2 162.35(10)
O1 Mo1 N2 90.94(10)
O3 Mo1 N2 80.11(8)
O4 Mo1 N2 80.18(8)
N1 Mo1 N2 73.03(9)
C13 N1 C12 113.8(2)
C13 N1 Mo1 115.55(19)
C12 N1 Mo1 108.99(19)
C13 N1 H1N 105.7(16)
C12 N1 H1N 98.6(17)
Mo1 N1 H1N 112.9(18)
O3 C1 C6 120.0(2)
O3 C1 C2 118.9(2)
C6 C1 C2 121.1(2)
C14 N2 C15 113.9(3)
C14 N2 Mo1 111.76(19)
C15 N2 Mo1 114.78(18)
C14 N2 H2N 107.7(18)
C15 N2 H2N 106.3(18)
Mo1 N2 H2N 101.2(18)
C3 C2 C1 116.2(2)
C3 C2 C7 122.0(2)
C1 C2 C7 121.8(2)
C1 O3 Mo1 142.29(16)
C4 C3 C2 123.9(3)
C4 C3 H3 116.9(16)
C2 C3 H3 119.2(16)
C21 O4 Mo1 138.44(16)
C5 C4 C3 117.5(3)
C5 C4 C11 121.4(3)
C3 C4 C11 121.1(3)
C4 C5 C6 122.0(3)
C4 C5 H5 120.3(19)
C6 C5 H5 117.6(19)
C5 C6 C1 119.1(2)
C5 C6 C12 120.0(3)
C1 C6 C12 120.8(2)
C9 C7 C8 107.4(3)
C9 C7 C2 111.0(2)
C8 C7 C2 111.8(3)
C9 C7 C10 109.8(3)
C8 C7 C10 107.5(3)
C2 C7 C10 109.2(3)
C7 C8 H8A 109.5
C7 C8 H8B 109.5
H8A C8 H8B 109.5
C7 C8 H8C 109.5
H8A C8 H8C 109.5
H8B C8 H8C 109.5
C7 C9 H9A 109.5
C7 C9 H9B 109.5
H9A C9 H9B 109.5
C7 C9 H9C 109.5
H9A C9 H9C 109.5
H9B C9 H9C 109.5
C7 C10 H10A 109.5
C7 C10 H10B 109.5
H10A C10 H10B 109.5
C7 C10 H10C 109.5
H10A C10 H10C 109.5
H10B C10 H10C 109.5
C4 C11 H11A 109.5
C4 C11 H11B 109.5
H11A C11 H11B 109.5
C4 C11 H11C 109.5
H11A C11 H11C 109.5
H11B C11 H11C 109.5
C6 C12 N1 114.0(2)
C6 C12 H12B 108.8(15)
N1 C12 H12B 105.9(15)
C6 C12 H12A 105.8(19)
N1 C12 H12A 110.1(19)
H12B C12 H12A 113(2)
N1 C13 C14 111.6(3)
N1 C13 H13B 108.9(18)
C14 C13 H13B 114.9(17)
N1 C13 H13A 107.0(18)
C14 C13 H13A 110.5(17)
H13B C13 H13A 103(2)
N2 C14 C13 111.6(3)
N2 C14 H14A 107.5(15)
C13 C14 H14A 108.2(15)
N2 C14 H14B 107.4(16)
C13 C14 H14B 111.3(17)
H14A C14 H14B 111(2)
N2 C15 C16 113.1(2)
N2 C15 H15A 106.6(17)
C16 C15 H15A 109.9(17)
N2 C15 H15B 110.2(16)
C16 C15 H15B 106.8(16)
H15A C15 H15B 110(2)
C17 C16 C21 119.8(3)
C17 C16 C15 120.8(3)
C21 C16 C15 119.3(3)
C18 C17 C16 121.7(3)
C18 C17 H17 120.1(16)
C16 C17 H17 118.1(15)
C17 C18 C19 117.4(3)
C17 C18 C26 121.4(3)
C19 C18 C26 121.2(3)
C18 C19 C20 124.0(3)
C18 C19 H19 116.5(17)
C20 C19 H19 119.5(17)
C19 C20 C21 116.2(2)
C19 C20 C22 121.1(2)
C21 C20 C22 122.7(2)
O4 C21 C16 118.3(2)
O4 C21 C20 121.0(2)
C16 C21 C20 120.8(2)
C20 C22 C23 109.8(2)
C20 C22 C24 112.8(2)
C23 C22 C24 107.3(2)
C20 C22 C25 109.9(2)
C23 C22 C25 109.5(3)
C24 C22 C25 107.4(2)
C22 C23 H23A 109.5
C22 C23 H23B 109.5
H23A C23 H23B 109.5
C22 C23 H23C 109.5
H23A C23 H23C 109.5
H23B C23 H23C 109.5
C22 C24 H24A 109.5
C22 C24 H24B 109.5
H24A C24 H24B 109.5
C22 C24 H24C 109.5
H24A C24 H24C 109.5
H24B C24 H24C 109.5
C22 C25 H25A 109.5
C22 C25 H25B 109.5
H25A C25 H25B 109.5
C22 C25 H25C 109.5
H25A C25 H25C 109.5
H25B C25 H25C 109.5
C18 C26 H26A 109.5
C18 C26 H26B 109.5
H26A C26 H26B 109.5
C18 C26 H26C 109.5
H26A C26 H26C 109.5
H26B C26 H26C 109.5

loop_
_geom_bond_atom_site_label_1
_geom_bond_atom_site_label_2
_geom_bond_distance
Mo1 O2 1.701(2)
Mo1 O1 1.707(2)
Mo1 O3 1.9364(18)
Mo1 O4 1.954(2)
Mo1 N1 2.345(2)
Mo1 N2 2.357(3)
N1 C13 1.481(4)
N1 C12 1.501(4)
N1 H1N 0.96(3)
C1 O3 1.355(3)
C1 C6 1.394(3)
C1 C2 1.410(4)
N2 C14 1.474(4)
N2 C15 1.483(4)
N2 H2N 0.86(3)
C2 C3 1.394(4)
C2 C7 1.535(4)
C3 C4 1.386(4)
C3 H3 0.94(3)
O4 C21 1.369(3)
C4 C5 1.373(4)
C4 C11 1.509(3)
C5 C6 1.387(4)
C5 H5 0.88(3)
C6 C12 1.494(4)
C7 C9 1.527(4)
C7 C8 1.533(4)
C7 C10 1.536(5)
C8 H8A 0.9600
C8 H8B 0.9600
C8 H8C 0.9600
C9 H9A 0.9600
C9 H9B 0.9600
C9 H9C 0.9600
C10 H10A 0.9600
C10 H10B 0.9600
C10 H10C 0.9600
C11 H11A 0.9600
C11 H11B 0.9600
C11 H11C 0.9600
C12 H12B 0.99(3)
C12 H12A 0.91(3)
C13 C14 1.517(5)
C13 H13B 1.02(3)
C13 H13A 0.91(3)
C14 H14A 0.97(3)
C14 H14B 0.96(3)
C15 C16 1.504(4)
C15 H15A 0.96(3)
C15 H15B 0.98(3)
C16 C17 1.383(4)
C16 C21 1.398(4)
C17 C18 1.377(4)
C17 H17 0.91(2)
C18 C19 1.385(4)
C18 C26 1.514(4)
C19 C20 1.404(4)
C19 H19 0.87(3)
C20 C21 1.407(4)
C20 C22 1.527(4)
C22 C23 1.528(4)
C22 C24 1.533(4)
C22 C25 1.535(4)
C23 H23A 0.9600
C23 H23B 0.9600
C23 H23C 0.9600
C24 H24A 0.9600
C24 H24B 0.9600
C24 H24C 0.9600
C25 H25A 0.9600
C25 H25B 0.9600
C25 H25C 0.9600
C26 H26A 0.9600
C26 H26B 0.9600
C26 H26C 0.9600

loop_
_geom_hbond_atom_site_label_D
_geom_hbond_atom_site_label_H
_geom_hbond_atom_site_label_A
_geom_hbond_distance_DH
_geom_hbond_distance_HA
_geom_hbond_distance_DA
_geom_hbond_angle_DHA
_geom_hbond_site_symmetry_A
N1 H1N O1 0.96(3) 2.59(3) 3.194(3) 121(2) 6_556

loop_
_geom_torsion_atom_site_label_1
_geom_torsion_atom_site_label_2
_geom_torsion_atom_site_label_3
_geom_torsion_atom_site_label_4
_geom_torsion
O2 Mo1 N1 C13 176.23(19)
O1 Mo1 N1 C13 -17.9(4)
O3 Mo1 N1 C13 -83.91(19)
O4 Mo1 N1 C13 80.55(19)
N2 Mo1 N1 C13 -1.23(18)
O2 Mo1 N1 C12 -54.12(19)
O1 Mo1 N1 C12 111.8(3)
O3 Mo1 N1 C12 45.74(18)
O4 Mo1 N1 C12 -149.80(19)
N2 Mo1 N1 C12 128.4(2)
O2 Mo1 N2 C14 -30.6(4)
O1 Mo1 N2 C14 153.1(2)
O3 Mo1 N2 C14 60.04(19)
O4 Mo1 N2 C14 -108.0(2)
N1 Mo1 N2 C14 -22.18(19)
O2 Mo1 N2 C15 101.1(3)
O1 Mo1 N2 C15 -75.2(2)
O3 Mo1 N2 C15 -168.3(2)
O4 Mo1 N2 C15 23.72(19)
N1 Mo1 N2 C15 109.5(2)
O3 C1 C2 C3 176.1(2)
C6 C1 C2 C3 -4.8(4)
O3 C1 C2 C7 -3.0(4)
C6 C1 C2 C7 176.1(3)
C6 C1 O3 Mo1 -10.7(4)
C2 C1 O3 Mo1 168.4(2)
O2 Mo1 O3 C1 76.5(3)
O1 Mo1 O3 C1 -175.9(3)
O4 Mo1 O3 C1 -54.0(4)
N1 Mo1 O3 C1 -11.2(3)
N2 Mo1 O3 C1 -85.5(3)
C1 C2 C3 C4 3.1(4)
C7 C2 C3 C4 -177.8(3)
O2 Mo1 O4 C21 -133.6(3)
O1 Mo1 O4 C21 118.5(3)
O3 Mo1 O4 C21 -2.5(4)
N1 Mo1 O4 C21 -44.8(2)
N2 Mo1 O4 C21 29.1(2)
C2 C3 C4 C5 0.9(4)
C2 C3 C4 C11 -178.7(3)
C3 C4 C5 C6 -3.5(4)
C11 C4 C5 C6 176.2(3)
C4 C5 C6 C1 1.8(4)
C4 C5 C6 C12 -175.6(3)
O3 C1 C6 C5 -178.4(2)
C2 C1 C6 C5 2.5(4)
O3 C1 C6 C12 -1.0(4)
C2 C1 C6 C12 179.9(3)
C3 C2 C7 C9 125.5(3)
C1 C2 C7 C9 -55.4(4)
C3 C2 C7 C8 5.6(4)
C1 C2 C7 C8 -175.3(3)
C3 C2 C7 C10 -113.2(3)
C1 C2 C7 C10 65.9(3)
C5 C6 C12 N1 -136.6(3)
C1 C6 C12 N1 46.1(4)
C13 N1 C12 C6 61.1(4)
Mo1 N1 C12 C6 -69.5(3)
C12 N1 C13 C14 -103.5(3)
Mo1 N1 C13 C14 23.8(3)
C15 N2 C14 C13 -89.4(3)
Mo1 N2 C14 C13 42.7(3)
N1 C13 C14 N2 -43.9(4)
C14 N2 C15 C16 68.8(3)
Mo1 N2 C15 C16 -61.9(3)
N2 C15 C16 C17 -126.3(3)
N2 C15 C16 C21 56.3(4)
C21 C16 C17 C18 1.8(4)
C15 C16 C17 C18 -175.6(3)
C16 C17 C18 C19 1.3(4)
C16 C17 C18 C26 -179.7(3)
C17 C18 C19 C20 -2.5(4)
C26 C18 C19 C20 178.5(3)
C18 C19 C20 C21 0.6(4)
C18 C19 C20 C22 178.5(2)
Mo1 O4 C21 C16 -43.0(4)
Mo1 O4 C21 C20 137.7(2)
C17 C16 C21 O4 176.8(2)
C15 C16 C21 O4 -5.7(4)
C17 C16 C21 C20 -3.8(4)
C15 C16 C21 C20 173.6(2)
C19 C20 C21 O4 -178.0(2)
C22 C20 C21 O4 4.0(4)
C19 C20 C21 C16 2.7(4)
C22 C20 C21 C16 -175.3(2)
C19 C20 C22 C23 -121.7(3)
C21 C20 C22 C23 56.1(3)
C19 C20 C22 C24 -2.1(4)
C21 C20 C22 C24 175.8(3)
C19 C20 C22 C25 117.8(3)
C21 C20 C22 C25 -64.4(3)
